data_7035776
loop_
_publ_author_name
'Gonz\'alez, Iv\'an'
'Dreyse, Paulina'
'Cort\'es-Arriagada, Diego'
'Sundararajan, Mahesh'
'Morgado, Claudio'
'Brito, Iv\'an'
'Rold\'an-Carmona, Cristina'
'Bolink, Henk J.'
'Loeb, B\'arbara'

_publ_section_title
;
 A comparative study of Ir(iii) complexes with
 pyrazino[2,3-f][1,10]phenanthroline and
 pyrazino[2,3-f][4,7]phenanthroline ligands in light-emitting
 electrochemical cells (LECs).
;
_journal_issue 33
_journal_name_full 'Dalton transactions (Cambridge, England : 2003)'
_journal_page_first 14771
_journal_page_last 14781
_journal_paper_doi 10.1039/c5dt01385b
_journal_volume 44
_journal_year 2015
_chemical_formula_moiety 'C36 H20 F4 Ir N6, F6 P'
_chemical_formula_sum 'C36 H20 F10 Ir N6 P'
_chemical_formula_weight 949.75
_space_group_crystal_system triclinic
_space_group_IT_number 2
_space_group_name_Hall '-P 1'
_space_group_name_H-M_alt 'P -1'
_symmetry_space_group_name_Hall '-P 1'
_symmetry_space_group_name_H-M 'P -1'
_atom_sites_solution_hydrogens geom
_audit_creation_method SHELXL-2013
_audit_update_record
;
2015-03-24 deposited with the CCDC.
2015-07-14 downloaded from the CCDC.
;
_cell_angle_alpha 71.872(5)
_cell_angle_beta 85.630(5)
_cell_angle_gamma 77.149(5)
_cell_formula_units_Z 2
_cell_length_a 8.5942(6)
_cell_length_b 11.7450(8)
_cell_length_c 18.1823(11)
_cell_measurement_reflns_used 44967
_cell_measurement_temperature 173(2)
_cell_measurement_theta_max 26.0
_cell_measurement_theta_min 3.2
_cell_volume 1700.5(2)
_computing_cell_refinement 'X-Area (Stoe & Cie, 2001)'
_computing_data_collection 'X-Area (Stoe & Cie, 2001)'
_computing_data_reduction 'X-Area (Stoe & Cie, 2001)'
_computing_molecular_graphics 'XP in SHELXTL-Plus (Sheldrick, 2008)'
_computing_publication_material SHELXL97
_computing_structure_refinement 'SHELXL (Sheldrick, 2008)'
_computing_structure_solution 'SHELXS (Sheldrick, 2008)'
_diffrn_ambient_temperature 173(2)
_diffrn_measured_fraction_theta_full 0.997
_diffrn_measured_fraction_theta_max 0.987
_diffrn_measurement_device_type 'STOE IPDS II two-circle-diffractometer'
_diffrn_measurement_method \w
_diffrn_radiation_type MoK\a
_diffrn_radiation_wavelength 0.71073
_diffrn_reflns_av_R_equivalents 0.0724
_diffrn_reflns_av_unetI/netI 0.0493
_diffrn_reflns_laue_measured_fraction_full 0.997
_diffrn_reflns_laue_measured_fraction_max 0.987
_diffrn_reflns_limit_h_max 10
_diffrn_reflns_limit_h_min -10
_diffrn_reflns_limit_k_max 14
_diffrn_reflns_limit_k_min -14
_diffrn_reflns_limit_l_max 21
_diffrn_reflns_limit_l_min -22
_diffrn_reflns_number 18851
_diffrn_reflns_point_group_measured_fraction_full 0.997
_diffrn_reflns_point_group_measured_fraction_max 0.987
_diffrn_reflns_theta_full 25.000
_diffrn_reflns_theta_max 25.644
_diffrn_reflns_theta_min 3.362
_diffrn_source 'Genix 3D I\mS microfocus X-ray source'
_exptl_absorpt_coefficient_mu 4.066
_exptl_absorpt_correction_T_max 0.764
_exptl_absorpt_correction_T_min 0.581
_exptl_absorpt_correction_type multi-scan
_exptl_absorpt_process_details 'X-Area (Stoe & Cie, 2001)'
_exptl_crystal_colour brown
_exptl_crystal_density_diffrn 1.855
_exptl_crystal_description plate
_exptl_crystal_F_000 920
_exptl_crystal_preparation Luminescent
_exptl_crystal_recrystallization_method 'Re-crystallisation from solvent: '
_exptl_crystal_size_max 0.150
_exptl_crystal_size_mid 0.140
_exptl_crystal_size_min 0.070
_refine_diff_density_max 0.950
_refine_diff_density_min -1.338
_refine_diff_density_rms 0.097
_refine_ls_extinction_method none
_refine_ls_goodness_of_fit_ref 1.040
_refine_ls_hydrogen_treatment constr
_refine_ls_matrix_type full
_refine_ls_number_parameters 487
_refine_ls_number_reflns 6358
_refine_ls_number_restraints 0
_refine_ls_restrained_S_all 1.040
_refine_ls_R_factor_all 0.0328
_refine_ls_R_factor_gt 0.0291
_refine_ls_shift/su_max 0.001
_refine_ls_shift/su_mean 0.000
_refine_ls_structure_factor_coef Fsqd
_refine_ls_weighting_details 'w=1/[\s^2^(Fo^2^)+(0.0390P)^2^+0.1646P] where P=(Fo^2^+2Fc^2^)/3'
_refine_ls_weighting_scheme calc
_refine_ls_wR_factor_gt 0.0700
_refine_ls_wR_factor_ref 0.0716
_reflns_Friedel_coverage 0.000
_reflns_number_gt 5863
_reflns_number_total 6358
_reflns_threshold_expression 'I > 2\s(I)'
_cod_data_source_file c5dt01385b2.cif
_cod_data_source_block ib44
_cod_depositor_comments 'Adding full bibliography for 7035776--7035777.cif.'
_cod_database_code 7035776
_shelx_space_group_comment
; 
The symmetry employed for this shelxl refinement is uniquely defined 
by the following loop, which should always be used as a source of 
symmetry information in preference to the above space-group names. 
They are only intended as comments. 
;
_shelx_estimated_absorpt_t_min 0.581
_shelx_estimated_absorpt_t_max 0.764
_shelxl_version_number 2013-3

loop_
_space_group_symop_operation_xyz
'x, y, z'
'-x, -y, -z'

loop_
_atom_site_label
_atom_site_type_symbol
_atom_site_fract_x
_atom_site_fract_y
_atom_site_fract_z
_atom_site_U_iso_or_equiv
_atom_site_adp_type
_atom_site_occupancy
_atom_site_site_symmetry_order
_atom_site_calc_flag
_atom_site_refinement_flags_posn
_atom_site_refinement_flags_adp
Ir1 Ir 0.44952(2) 0.91314(2) 0.28023(2) 0.02917(6) Uani 1 1 d . .
N1 N 0.3897(3) 0.9185(3) 0.16654(19) 0.0311(7) Uani 1 1 d . .
C2 C 0.4676(4) 0.8194(4) 0.1449(2) 0.0295(8) Uani 1 1 d . .
C3 C 0.4586(4) 0.8129(4) 0.0699(2) 0.0345(9) Uani 1 1 d . .
C4 C 0.3621(5) 0.9107(4) 0.0171(2) 0.0402(10) Uani 1 1 d . .
H4 H 0.3513 0.9087 -0.0341 0.048 Uiso 1 1 calc R U
C5 C 0.2825(5) 1.0099(4) 0.0393(3) 0.0430(10) Uani 1 1 d . .
H5 H 0.2156 1.0765 0.0038 0.052 Uiso 1 1 calc R U
C6 C 0.3002(4) 1.0126(4) 0.1142(2) 0.0369(9) Uani 1 1 d . .
H6 H 0.2476 1.0828 0.1286 0.044 Uiso 1 1 calc R U
N11 N 0.5744(4) 0.7383(3) 0.27252(18) 0.0305(7) Uani 1 1 d . .
C12 C 0.5606(4) 0.7199(4) 0.2031(2) 0.0319(8) Uani 1 1 d . .
C13 C 0.6310(4) 0.6103(4) 0.1883(2) 0.0334(8) Uani 1 1 d . .
C14 C 0.7135(5) 0.5155(4) 0.2482(3) 0.0390(9) Uani 1 1 d . .
H14 H 0.7634 0.4396 0.2401 0.047 Uiso 1 1 calc R U
C15 C 0.7224(5) 0.5325(4) 0.3191(3) 0.0409(9) Uani 1 1 d . .
H15 H 0.7750 0.4677 0.3611 0.049 Uiso 1 1 calc R U
C16 C 0.6531(5) 0.6460(4) 0.3283(2) 0.0361(9) Uani 1 1 d . .
H16 H 0.6626 0.6581 0.3770 0.043 Uiso 1 1 calc R U
C21 C 0.5475(5) 0.7040(4) 0.0519(3) 0.0396(9) Uani 1 1 d . .
C22 C 0.6256(5) 0.6035(4) 0.1103(2) 0.0374(9) Uani 1 1 d . .
N23 N 0.7031(5) 0.4988(4) 0.0960(2) 0.0459(9) Uani 1 1 d . .
C24 C 0.7063(7) 0.4997(5) 0.0233(3) 0.0591(14) Uani 1 1 d . .
H24 H 0.7589 0.4281 0.0104 0.071 Uiso 1 1 calc R U
C25 C 0.6348(8) 0.6021(6) -0.0350(3) 0.0651(15) Uani 1 1 d . .
H25 H 0.6451 0.5989 -0.0867 0.078 Uiso 1 1 calc R U
N26 N 0.5537(6) 0.7034(4) -0.0224(2) 0.0535(10) Uani 1 1 d . .
N31 N 0.2823(4) 0.8240(3) 0.3449(2) 0.0361(7) Uani 1 1 d . .
C32 C 0.2885(5) 0.8013(4) 0.4231(3) 0.0393(9) Uani 1 1 d . .
C33 C 0.1718(6) 0.7499(5) 0.4705(3) 0.0526(12) Uani 1 1 d . .
H33 H 0.1735 0.7369 0.5247 0.063 Uiso 1 1 calc R U
C34 C 0.0531(6) 0.7177(5) 0.4389(3) 0.0582(13) Uani 1 1 d . .
H34 H -0.0273 0.6829 0.4712 0.070 Uiso 1 1 calc R U
C35 C 0.0524(6) 0.7365(5) 0.3599(3) 0.0540(12) Uani 1 1 d . .
H35 H -0.0267 0.7133 0.3372 0.065 Uiso 1 1 calc R U
C36 C 0.1680(5) 0.7892(4) 0.3154(3) 0.0426(10) Uani 1 1 d . .
H36 H 0.1678 0.8018 0.2612 0.051 Uiso 1 1 calc R U
C41 C 0.5229(5) 0.8914(4) 0.3863(3) 0.0381(9) Uani 1 1 d . .
C42 C 0.4269(5) 0.8350(4) 0.4473(3) 0.0409(9) Uani 1 1 d . .
C43 C 0.4717(6) 0.8132(5) 0.5229(3) 0.0485(11) Uani 1 1 d . .
C44 C 0.6055(6) 0.8437(5) 0.5417(3) 0.0520(12) Uani 1 1 d . .
H44 H 0.6344 0.8268 0.5941 0.062 Uiso 1 1 calc R U
C45 C 0.6956(5) 0.9000(5) 0.4812(3) 0.0474(11) Uani 1 1 d . .
C46 C 0.6591(5) 0.9245(4) 0.4047(3) 0.0399(9) Uani 1 1 d . .
H46 H 0.7251 0.9634 0.3648 0.048 Uiso 1 1 calc R U
F43 F 0.3824(4) 0.7583(4) 0.58294(17) 0.0707(9) Uani 1 1 d . .
F45 F 0.8260(3) 0.9339(3) 0.49800(18) 0.0631(8) Uani 1 1 d . .
N51 N 0.6129(4) 1.0157(3) 0.22638(19) 0.0321(7) Uani 1 1 d . .
C52 C 0.5737(5) 1.1362(4) 0.2208(2) 0.0372(9) Uani 1 1 d . .
C53 C 0.6812(5) 1.2116(4) 0.1881(3) 0.0439(10) Uani 1 1 d . .
H53 H 0.6542 1.2960 0.1847 0.053 Uiso 1 1 calc R U
C54 C 0.8278(5) 1.1630(5) 0.1605(3) 0.0497(11) Uani 1 1 d . .
H54 H 0.9017 1.2137 0.1379 0.060 Uiso 1 1 calc R U
C55 C 0.8646(5) 1.0403(5) 0.1662(3) 0.0444(10) Uani 1 1 d . .
H55 H 0.9638 1.0053 0.1472 0.053 Uiso 1 1 calc R U
C56 C 0.7564(5) 0.9697(4) 0.1996(2) 0.0376(9) Uani 1 1 d . .
H56 H 0.7831 0.8848 0.2042 0.045 Uiso 1 1 calc R U
C61 C 0.3267(5) 1.0806(4) 0.2789(2) 0.0349(9) Uani 1 1 d . .
C62 C 0.4114(5) 1.1736(4) 0.2498(2) 0.0363(9) Uani 1 1 d . .
C63 C 0.3388(6) 1.2932(4) 0.2491(3) 0.0432(10) Uani 1 1 d . .
C64 C 0.1836(6) 1.3250(5) 0.2735(3) 0.0492(11) Uani 1 1 d . .
H64 H 0.1352 1.4069 0.2714 0.059 Uiso 1 1 calc R U
C65 C 0.1038(5) 1.2309(5) 0.3008(3) 0.0472(11) Uani 1 1 d . .
C66 C 0.1683(5) 1.1100(4) 0.3051(3) 0.0414(10) Uani 1 1 d . .
H66 H 0.1076 1.0485 0.3252 0.050 Uiso 1 1 calc R U
F63 F 0.4204(4) 1.3846(3) 0.22379(18) 0.0563(7) Uani 1 1 d . .
F65 F -0.0490(3) 1.2574(3) 0.32733(19) 0.0636(8) Uani 1 1 d . .
P1 P 0.05716(13) 0.69077(11) 0.12278(7) 0.0415(3) Uani 1 1 d . .
F1 F 0.2387(4) 0.6229(3) 0.1351(3) 0.0856(12) Uani 1 1 d . .
F2 F 0.0966(3) 0.8083(3) 0.13762(18) 0.0554(7) Uani 1 1 d . .
F3 F -0.1260(3) 0.7603(3) 0.11002(19) 0.0597(8) Uani 1 1 d . .
F4 F 0.0186(4) 0.6380(4) 0.21283(18) 0.0701(9) Uani 1 1 d . .
F5 F 0.0159(4) 0.5735(3) 0.1095(2) 0.0755(10) Uani 1 1 d . .
F6 F 0.0917(4) 0.7465(3) 0.03328(19) 0.0739(10) Uani 1 1 d . .

loop_
_atom_site_aniso_label
_atom_site_aniso_U_11
_atom_site_aniso_U_22
_atom_site_aniso_U_33
_atom_site_aniso_U_23
_atom_site_aniso_U_13
_atom_site_aniso_U_12
Ir1 0.02533(8) 0.03463(10) 0.02703(9) -0.00998(7) -0.00201(5) -0.00372(6)
N1 0.0228(14) 0.0367(18) 0.0333(18) -0.0091(15) -0.0034(12) -0.0063(13)
C2 0.0277(17) 0.035(2) 0.0262(19) -0.0058(16) -0.0016(14) -0.0121(16)
C3 0.0308(19) 0.046(2) 0.029(2) -0.0095(18) 0.0005(15) -0.0167(17)
C4 0.043(2) 0.053(3) 0.026(2) -0.0047(19) -0.0061(16) -0.020(2)
C5 0.036(2) 0.050(3) 0.038(2) -0.002(2) -0.0073(17) -0.0114(19)
C6 0.0295(18) 0.041(2) 0.036(2) -0.0035(18) -0.0047(16) -0.0092(17)
N11 0.0332(16) 0.0326(17) 0.0243(16) -0.0057(14) -0.0027(12) -0.0073(14)
C12 0.0260(17) 0.042(2) 0.031(2) -0.0124(18) 0.0006(14) -0.0112(16)
C13 0.0307(18) 0.038(2) 0.036(2) -0.0132(18) 0.0015(15) -0.0133(17)
C14 0.037(2) 0.037(2) 0.045(2) -0.0158(19) -0.0022(17) -0.0057(18)
C15 0.043(2) 0.039(2) 0.035(2) -0.0059(19) -0.0074(18) -0.0024(19)
C16 0.0347(19) 0.039(2) 0.034(2) -0.0101(18) -0.0038(16) -0.0058(17)
C21 0.044(2) 0.046(3) 0.035(2) -0.014(2) 0.0011(17) -0.019(2)
C22 0.040(2) 0.043(2) 0.036(2) -0.0151(19) 0.0032(17) -0.0183(19)
N23 0.056(2) 0.043(2) 0.047(2) -0.0236(19) 0.0057(18) -0.0142(18)
C24 0.079(4) 0.056(3) 0.052(3) -0.029(3) 0.009(3) -0.019(3)
C25 0.091(4) 0.071(4) 0.044(3) -0.033(3) 0.001(3) -0.017(3)
N26 0.076(3) 0.059(3) 0.032(2) -0.018(2) -0.0029(19) -0.019(2)
N31 0.0334(16) 0.0392(19) 0.0323(18) -0.0096(15) 0.0008(14) -0.0025(15)
C32 0.037(2) 0.039(2) 0.038(2) -0.0105(19) 0.0008(17) -0.0003(18)
C33 0.047(2) 0.065(3) 0.041(3) -0.011(2) 0.008(2) -0.010(2)
C34 0.047(3) 0.065(4) 0.056(3) -0.007(3) 0.013(2) -0.018(3)
C35 0.044(2) 0.063(3) 0.057(3) -0.015(3) 0.004(2) -0.021(2)
C36 0.036(2) 0.053(3) 0.040(2) -0.013(2) 0.0005(17) -0.014(2)
C41 0.0320(19) 0.039(2) 0.043(2) -0.0161(19) -0.0055(17) 0.0016(17)
C42 0.039(2) 0.043(2) 0.038(2) -0.014(2) 0.0007(17) -0.0012(18)
C43 0.055(3) 0.056(3) 0.031(2) -0.014(2) -0.0006(19) -0.002(2)
C44 0.056(3) 0.061(3) 0.036(3) -0.021(2) -0.014(2) 0.008(2)
C45 0.043(2) 0.059(3) 0.043(3) -0.024(2) -0.0110(19) -0.001(2)
C46 0.037(2) 0.048(3) 0.036(2) -0.017(2) -0.0065(17) -0.0025(19)
F43 0.077(2) 0.097(3) 0.0345(16) -0.0119(17) 0.0047(14) -0.024(2)
F45 0.0489(15) 0.093(2) 0.0597(19) -0.0407(18) -0.0164(13) -0.0097(16)
N51 0.0304(16) 0.0382(19) 0.0269(17) -0.0108(15) -0.0040(13) -0.0029(14)
C52 0.034(2) 0.046(2) 0.034(2) -0.0144(19) -0.0035(16) -0.0084(18)
C53 0.047(2) 0.036(2) 0.054(3) -0.016(2) -0.008(2) -0.013(2)
C54 0.041(2) 0.051(3) 0.056(3) -0.007(2) 0.001(2) -0.023(2)
C55 0.034(2) 0.053(3) 0.046(3) -0.015(2) 0.0038(18) -0.011(2)
C56 0.0314(19) 0.044(2) 0.039(2) -0.017(2) -0.0005(16) -0.0058(18)
C61 0.037(2) 0.041(2) 0.0240(19) -0.0070(17) -0.0083(15) -0.0039(18)
C62 0.039(2) 0.039(2) 0.032(2) -0.0138(18) -0.0046(16) -0.0039(18)
C63 0.056(3) 0.039(2) 0.032(2) -0.0098(19) -0.0029(19) -0.005(2)
C64 0.053(3) 0.043(3) 0.045(3) -0.013(2) -0.006(2) 0.007(2)
C65 0.040(2) 0.060(3) 0.034(2) -0.014(2) -0.0020(18) 0.007(2)
C66 0.033(2) 0.047(3) 0.040(2) -0.013(2) -0.0021(17) 0.0001(19)
F63 0.0672(18) 0.0387(15) 0.0627(19) -0.0166(14) 0.0029(14) -0.0101(13)
F65 0.0447(15) 0.065(2) 0.067(2) -0.0207(16) 0.0102(14) 0.0128(14)
P1 0.0332(5) 0.0417(6) 0.0487(7) -0.0119(5) 0.0019(5) -0.0097(5)
F1 0.0358(15) 0.064(2) 0.142(4) -0.014(2) -0.0024(18) -0.0035(15)
F2 0.0538(16) 0.0580(18) 0.0637(19) -0.0246(15) 0.0041(13) -0.0233(14)
F3 0.0369(13) 0.0621(19) 0.076(2) -0.0127(16) -0.0057(13) -0.0107(13)
F4 0.079(2) 0.081(2) 0.0482(18) -0.0051(16) -0.0007(15) -0.0334(18)
F5 0.074(2) 0.063(2) 0.106(3) -0.043(2) 0.0195(19) -0.0314(17)
F6 0.091(2) 0.086(3) 0.0553(19) -0.0319(19) 0.0242(17) -0.035(2)

loop_
_atom_type_symbol
_atom_type_description
_atom_type_scat_dispersion_real
_atom_type_scat_dispersion_imag
_atom_type_scat_source
C C 0.0033 0.0016 'International Tables Vol C Tables 4.2.6.8 and 6.1.1.4'
H H 0.0000 0.0000 'International Tables Vol C Tables 4.2.6.8 and 6.1.1.4'
Ir Ir -1.4442 7.9887 'International Tables Vol C Tables 4.2.6.8 and 6.1.1.4'
N N 0.0061 0.0033 'International Tables Vol C Tables 4.2.6.8 and 6.1.1.4'
P P 0.1023 0.0942 'International Tables Vol C Tables 4.2.6.8 and 6.1.1.4'
F F 0.0171 0.0103 'International Tables Vol C Tables 4.2.6.8 and 6.1.1.4'

loop_
_geom_angle_atom_site_label_1
_geom_angle_atom_site_label_2
_geom_angle_atom_site_label_3
_geom_angle
C41 Ir1 C61 87.90(16)
C41 Ir1 N31 80.32(16)
C61 Ir1 N31 94.45(16)
C41 Ir1 N51 93.67(15)
C61 Ir1 N51 80.06(15)
N31 Ir1 N51 172.06(12)
C41 Ir1 N11 96.57(15)
C61 Ir1 N11 175.52(13)
N31 Ir1 N11 86.65(13)
N51 Ir1 N11 99.27(13)
C41 Ir1 N1 173.70(14)
C61 Ir1 N1 98.29(14)
N31 Ir1 N1 100.26(13)
N51 Ir1 N1 86.29(12)
N11 Ir1 N1 77.24(12)
C6 N1 C2 118.8(3)
C6 N1 Ir1 126.8(3)
C2 N1 Ir1 114.0(2)
N1 C2 C3 122.3(4)
N1 C2 C12 116.9(3)
C3 C2 C12 120.7(4)
C4 C3 C2 117.8(4)
C4 C3 C21 123.8(4)
C2 C3 C21 118.4(4)
C5 C4 C3 119.7(4)
C5 C4 H4 120.1
C3 C4 H4 120.1
C4 C5 C6 119.8(4)
C4 C5 H5 120.1
C6 C5 H5 120.1
N1 C6 C5 121.6(4)
N1 C6 H6 119.2
C5 C6 H6 119.2
C16 N11 C12 118.0(4)
C16 N11 Ir1 127.3(3)
C12 N11 Ir1 114.5(3)
N11 C12 C13 122.4(4)
N11 C12 C2 116.8(3)
C13 C12 C2 120.7(4)
C12 C13 C14 118.0(4)
C12 C13 C22 118.7(4)
C14 C13 C22 123.2(4)
C15 C14 C13 119.6(4)
C15 C14 H14 120.2
C13 C14 H14 120.2
C14 C15 C16 118.8(4)
C14 C15 H15 120.6
C16 C15 H15 120.6
N11 C16 C15 123.2(4)
N11 C16 H16 118.4
C15 C16 H16 118.4
N26 C21 C22 121.2(4)
N26 C21 C3 118.5(4)
C22 C21 C3 120.4(4)
N23 C22 C21 121.8(4)
N23 C22 C13 117.8(4)
C21 C22 C13 120.4(4)
C24 N23 C22 116.0(5)
N23 C24 C25 121.8(5)
N23 C24 H24 119.1
C25 C24 H24 119.1
N26 C25 C24 123.5(5)
N26 C25 H25 118.2
C24 C25 H25 118.2
C25 N26 C21 115.6(5)
C36 N31 C32 119.2(4)
C36 N31 Ir1 124.6(3)
C32 N31 Ir1 116.3(3)
N31 C32 C33 119.8(4)
N31 C32 C42 113.0(4)
C33 C32 C42 127.1(4)
C34 C33 C32 120.0(5)
C34 C33 H33 120.0
C32 C33 H33 120.0
C33 C34 C35 119.4(4)
C33 C34 H34 120.3
C35 C34 H34 120.3
C36 C35 C34 118.5(5)
C36 C35 H35 120.8
C34 C35 H35 120.8
N31 C36 C35 123.0(4)
N31 C36 H36 118.5
C35 C36 H36 118.5
C46 C41 C42 118.7(4)
C46 C41 Ir1 126.4(3)
C42 C41 Ir1 114.9(3)
C43 C42 C41 118.7(4)
C43 C42 C32 126.1(4)
C41 C42 C32 115.2(4)
F43 C43 C44 116.7(4)
F43 C43 C42 120.1(4)
C44 C43 C42 123.2(5)
C43 C44 C45 116.8(4)
C43 C44 H44 121.6
C45 C44 H44 121.6
F45 C45 C44 118.1(4)
F45 C45 C46 118.5(4)
C44 C45 C46 123.4(4)
C45 C46 C41 119.2(4)
C45 C46 H46 120.4
C41 C46 H46 120.4
C56 N51 C52 119.4(3)
C56 N51 Ir1 124.3(3)
C52 N51 Ir1 116.3(2)
N51 C52 C53 120.0(4)
N51 C52 C62 113.0(4)
C53 C52 C62 126.9(4)
C54 C53 C52 119.9(4)
C54 C53 H53 120.1
C52 C53 H53 120.1
C55 C54 C53 119.0(4)
C55 C54 H54 120.5
C53 C54 H54 120.5
C56 C55 C54 119.0(4)
C56 C55 H55 120.5
C54 C55 H55 120.5
N51 C56 C55 122.6(4)
N51 C56 H56 118.7
C55 C56 H56 118.7
C62 C61 C66 119.0(4)
C62 C61 Ir1 114.6(3)
C66 C61 Ir1 126.4(3)
C61 C62 C63 119.2(4)
C61 C62 C52 115.7(4)
C63 C62 C52 125.1(4)
F63 C63 C64 116.5(4)
F63 C63 C62 120.5(4)
C64 C63 C62 123.0(4)
C65 C64 C63 115.9(4)
C65 C64 H64 122.1
C63 C64 H64 122.1
F65 C65 C64 118.0(4)
F65 C65 C66 117.4(4)
C64 C65 C66 124.6(4)
C65 C66 C61 118.2(4)
C65 C66 H66 120.9
C61 C66 H66 120.9
F1 P1 F6 89.7(2)
F1 P1 F5 89.9(2)
F6 P1 F5 91.61(19)
F1 P1 F2 90.57(19)
F6 P1 F2 89.41(17)
F5 P1 F2 178.88(18)
F1 P1 F4 91.7(2)
F6 P1 F4 178.4(2)
F5 P1 F4 89.2(2)
F2 P1 F4 89.73(18)
F1 P1 F3 179.6(2)
F6 P1 F3 90.02(19)
F5 P1 F3 90.45(18)
F2 P1 F3 89.09(16)
F4 P1 F3 88.61(18)

loop_
_geom_bond_atom_site_label_1
_geom_bond_atom_site_label_2
_geom_bond_distance
Ir1 C41 1.997(4)
Ir1 C61 2.008(4)
Ir1 N31 2.047(3)
Ir1 N51 2.047(3)
Ir1 N11 2.136(3)
Ir1 N1 2.146(3)
N1 C6 1.341(5)
N1 C2 1.363(5)
C2 C3 1.398(5)
C2 C12 1.438(5)
C3 C4 1.393(6)
C3 C21 1.454(6)
C4 C5 1.374(7)
C4 H4 0.9500
C5 C6 1.392(6)
C5 H5 0.9500
C6 H6 0.9500
N11 C16 1.325(5)
N11 C12 1.363(5)
C12 C13 1.392(6)
C13 C14 1.393(6)
C13 C22 1.451(6)
C14 C15 1.375(6)
C14 H14 0.9500
C15 C16 1.390(6)
C15 H15 0.9500
C16 H16 0.9500
C21 N26 1.351(6)
C21 C22 1.396(7)
C22 N23 1.354(6)
N23 C24 1.316(6)
C24 C25 1.388(8)
C24 H24 0.9500
C25 N26 1.314(7)
C25 H25 0.9500
N31 C36 1.348(5)
N31 C32 1.365(5)
C32 C33 1.388(6)
C32 C42 1.470(6)
C33 C34 1.382(7)
C33 H33 0.9500
C34 C35 1.384(8)
C34 H34 0.9500
C35 C36 1.365(6)
C35 H35 0.9500
C36 H36 0.9500
C41 C46 1.406(6)
C41 C42 1.413(6)
C42 C43 1.387(6)
C43 F43 1.361(6)
C43 C44 1.374(7)
C44 C45 1.376(7)
C44 H44 0.9500
C45 F45 1.354(5)
C45 C46 1.376(6)
C46 H46 0.9500
N51 C56 1.351(5)
N51 C52 1.354(6)
C52 C53 1.394(6)
C52 C62 1.475(6)
C53 C54 1.388(7)
C53 H53 0.9500
C54 C55 1.378(7)
C54 H54 0.9500
C55 C56 1.366(6)
C55 H55 0.9500
C56 H56 0.9500
C61 C62 1.392(6)
C61 C66 1.413(6)
C62 C63 1.402(6)
C63 F63 1.354(5)
C63 C64 1.380(7)
C64 C65 1.372(7)
C64 H64 0.9500
C65 F65 1.367(5)
C65 C66 1.385(7)
C66 H66 0.9500
P1 F1 1.584(3)
P1 F6 1.586(3)
P1 F5 1.586(3)
P1 F2 1.596(3)
P1 F4 1.597(3)
P1 F3 1.601(3)

loop_
_geom_torsion_atom_site_label_1
_geom_torsion_atom_site_label_2
_geom_torsion_atom_site_label_3
_geom_torsion_atom_site_label_4
_geom_torsion
C6 N1 C2 C3 0.7(5)
Ir1 N1 C2 C3 -172.4(3)
C6 N1 C2 C12 -179.2(3)
Ir1 N1 C2 C12 7.7(4)
N1 C2 C3 C4 -2.0(5)
C12 C2 C3 C4 177.9(3)
N1 C2 C3 C21 179.2(3)
C12 C2 C3 C21 -0.9(5)
C2 C3 C4 C5 1.3(6)
C21 C3 C4 C5 -180.0(4)
C3 C4 C5 C6 0.7(6)
C2 N1 C6 C5 1.4(6)
Ir1 N1 C6 C5 173.5(3)
C4 C5 C6 N1 -2.1(6)
C16 N11 C12 C13 -2.6(5)
Ir1 N11 C12 C13 -178.5(3)
C16 N11 C12 C2 176.8(3)
Ir1 N11 C12 C2 0.9(4)
N1 C2 C12 N11 -5.8(5)
C3 C2 C12 N11 174.3(3)
N1 C2 C12 C13 173.6(3)
C3 C2 C12 C13 -6.3(5)
N11 C12 C13 C14 2.3(6)
C2 C12 C13 C14 -177.1(3)
N11 C12 C13 C22 -173.1(3)
C2 C12 C13 C22 7.5(5)
C12 C13 C14 C15 0.2(6)
C22 C13 C14 C15 175.4(4)
C13 C14 C15 C16 -2.3(6)
C12 N11 C16 C15 0.4(6)
Ir1 N11 C16 C15 175.7(3)
C14 C15 C16 N11 2.0(6)
C4 C3 C21 N26 8.7(6)
C2 C3 C21 N26 -172.6(4)
C4 C3 C21 C22 -172.0(4)
C2 C3 C21 C22 6.8(6)
N26 C21 C22 N23 -3.8(6)
C3 C21 C22 N23 176.9(4)
N26 C21 C22 C13 173.8(4)
C3 C21 C22 C13 -5.5(6)
C12 C13 C22 N23 176.0(3)
C14 C13 C22 N23 0.9(6)
C12 C13 C22 C21 -1.6(6)
C14 C13 C22 C21 -176.7(4)
C21 C22 N23 C24 2.9(6)
C13 C22 N23 C24 -174.7(4)
C22 N23 C24 C25 0.2(7)
N23 C24 C25 N26 -2.9(9)
C24 C25 N26 C21 2.0(9)
C22 C21 N26 C25 1.2(7)
C3 C21 N26 C25 -179.5(4)
C36 N31 C32 C33 -4.0(6)
Ir1 N31 C32 C33 175.0(4)
C36 N31 C32 C42 175.2(4)
Ir1 N31 C32 C42 -5.8(5)
N31 C32 C33 C34 2.4(7)
C42 C32 C33 C34 -176.7(5)
C32 C33 C34 C35 0.3(8)
C33 C34 C35 C36 -1.4(8)
C32 N31 C36 C35 2.9(7)
Ir1 N31 C36 C35 -175.9(4)
C34 C35 C36 N31 -0.2(8)
C46 C41 C42 C43 -0.8(6)
Ir1 C41 C42 C43 178.2(3)
C46 C41 C42 C32 -179.0(4)
Ir1 C41 C42 C32 0.0(5)
N31 C32 C42 C43 -174.2(4)
C33 C32 C42 C43 4.9(8)
N31 C32 C42 C41 3.8(5)
C33 C32 C42 C41 -177.1(4)
C41 C42 C43 F43 -179.5(4)
C32 C42 C43 F43 -1.6(7)
C41 C42 C43 C44 0.0(7)
C32 C42 C43 C44 178.0(5)
F43 C43 C44 C45 -179.6(4)
C42 C43 C44 C45 0.9(7)
C43 C44 C45 F45 178.4(4)
C43 C44 C45 C46 -0.9(7)
F45 C45 C46 C41 -179.2(4)
C44 C45 C46 C41 0.2(7)
C42 C41 C46 C45 0.7(6)
Ir1 C41 C46 C45 -178.2(3)
C56 N51 C52 C53 -0.4(6)
Ir1 N51 C52 C53 177.1(3)
C56 N51 C52 C62 177.8(3)
Ir1 N51 C52 C62 -4.7(4)
N51 C52 C53 C54 0.7(6)
C62 C52 C53 C54 -177.2(4)
C52 C53 C54 C55 -0.2(7)
C53 C54 C55 C56 -0.6(7)
C52 N51 C56 C55 -0.5(6)
Ir1 N51 C56 C55 -177.8(3)
C54 C55 C56 N51 1.0(7)
C66 C61 C62 C63 1.7(6)
Ir1 C61 C62 C63 -177.5(3)
C66 C61 C62 C52 -177.7(4)
Ir1 C61 C62 C52 3.1(5)
N51 C52 C62 C61 1.1(5)
C53 C52 C62 C61 179.1(4)
N51 C52 C62 C63 -178.3(4)
C53 C52 C62 C63 -0.3(7)
C61 C62 C63 F63 177.5(4)
C52 C62 C63 F63 -3.1(6)
C61 C62 C63 C64 -2.5(7)
C52 C62 C63 C64 176.8(4)
F63 C63 C64 C65 -178.4(4)
C62 C63 C64 C65 1.6(7)
C63 C64 C65 F65 178.5(4)
C63 C64 C65 C66 0.0(7)
F65 C65 C66 C61 -179.2(4)
C64 C65 C66 C61 -0.8(7)
C62 C61 C66 C65 -0.1(6)
Ir1 C61 C66 C65 179.0(3)
